data_7029550
loop_
_publ_author_name
'Fan, Liming'
'Zhang, Xiutang'
'Zhang, Wei'
'Ding, Yuanshuai'
'Fan, Weiliu'
'Sun, Liming'
'Pang, Yue'
'Zhao, Xian'

_publ_section_title
;
 Syntheses, crystal structures and UV-visible absorption properties of
 five metal-organic frameworks constructed from
 terphenyl-2,5,2',5'-tetracarboxylic acid and bis(imidazole) bridging
 ligands.
;
_journal_issue 18
_journal_name_full 'Dalton transactions (Cambridge, England : 2003)'
_journal_page_first 6701
_journal_page_last 6710
_journal_paper_doi 10.1039/c3dt53379d
_journal_volume 43
_journal_year 2014
_chemical_formula_sum 'C47 H37 N8 Ni O6'
_chemical_formula_weight 868.56
_chemical_name_systematic
; 
 ? 
;
_space_group_IT_number 2
_symmetry_cell_setting triclinic
_symmetry_space_group_name_Hall '-P 1'
_symmetry_space_group_name_H-M 'P -1'
_atom_sites_solution_hydrogens geom
_atom_sites_solution_primary direct
_atom_sites_solution_secondary difmap
_audit_creation_method SHELXL-97
_cell_angle_alpha 83.9270(10)
_cell_angle_beta 80.9780(10)
_cell_angle_gamma 86.0030(10)
_cell_formula_units_Z 2
_cell_length_a 11.9535(5)
_cell_length_b 12.9115(6)
_cell_length_c 13.8933(6)
_cell_measurement_reflns_used 4070
_cell_measurement_temperature 293(2)
_cell_measurement_theta_max 26.65
_cell_measurement_theta_min 2.49
_cell_volume 2102.76(16)
_computing_cell_refinement 'Bruker SMART'
_computing_data_collection 'Bruker SMART'
_computing_data_reduction 'Bruker SAINT'
_computing_molecular_graphics 'Bruker SHELXTL'
_computing_publication_material 'Bruker SHELXTL'
_computing_structure_refinement 'SHELXL-97 (Sheldrick, 1997)'
_computing_structure_solution 'SHELXS-97 (Sheldrick, 1990)'
_diffrn_ambient_temperature 293(2)
_diffrn_measured_fraction_theta_full 0.993
_diffrn_measured_fraction_theta_max 0.993
_diffrn_measurement_device_type 'CCD area detector'
_diffrn_measurement_method 'phi and omega scans'
_diffrn_radiation_monochromator graphite
_diffrn_radiation_source 'fine-focus sealed tube'
_diffrn_radiation_type MoK\a
_diffrn_radiation_wavelength 0.71073
_diffrn_reflns_av_R_equivalents 0.0184
_diffrn_reflns_av_unetI/netI 0.0401
_diffrn_reflns_limit_h_max 14
_diffrn_reflns_limit_h_min -14
_diffrn_reflns_limit_k_max 15
_diffrn_reflns_limit_k_min -14
_diffrn_reflns_limit_l_max 13
_diffrn_reflns_limit_l_min -16
_diffrn_reflns_number 11185
_diffrn_reflns_theta_full 25.25
_diffrn_reflns_theta_max 25.25
_diffrn_reflns_theta_min 2.28
_diffrn_standards_number 0
_exptl_absorpt_coefficient_mu 0.522
_exptl_absorpt_correction_T_max 0.9448
_exptl_absorpt_correction_T_min 0.8344
_exptl_absorpt_correction_type multi-scan
_exptl_absorpt_process_details '(SADABS; Bruker, 2001)'
_exptl_crystal_colour green
_exptl_crystal_density_diffrn 1.372
_exptl_crystal_density_method 'not measured'
_exptl_crystal_description block
_exptl_crystal_F_000 902
_exptl_crystal_size_max 0.36
_exptl_crystal_size_mid 0.25
_exptl_crystal_size_min 0.11
_refine_diff_density_max 1.442
_refine_diff_density_min -1.180
_refine_diff_density_rms 0.094
_refine_ls_extinction_method none
_refine_ls_goodness_of_fit_ref 1.002
_refine_ls_hydrogen_treatment mixed
_refine_ls_matrix_type full
_refine_ls_number_parameters 584
_refine_ls_number_reflns 7575
_refine_ls_number_restraints 98
_refine_ls_restrained_S_all 1.004
_refine_ls_R_factor_all 0.0775
_refine_ls_R_factor_gt 0.0639
_refine_ls_shift/su_max 0.001
_refine_ls_shift/su_mean 0.000
_refine_ls_structure_factor_coef Fsqd
_refine_ls_weighting_details 'calc w=1/[\s^2^(Fo^2^)+(0.0920P)^2^+5.9400P] where P=(Fo^2^+2Fc^2^)/3'
_refine_ls_weighting_scheme calc
_refine_ls_wR_factor_gt 0.1673
_refine_ls_wR_factor_ref 0.1801
_reflns_number_gt 6208
_reflns_number_total 7575
_reflns_threshold_expression >2sigma(I)
_cod_data_source_file c3dt53379d2.cif
_cod_data_source_block z
_cod_depositor_comments
;
The following automatic conversions were performed:

'_symmetry_cell_setting' value 'Triclinic' changed to 'triclinic'
according to
/usr/data/users/saulius/crontab/automatic-downloads/rss-feeds/RSC/lib/dictionaries/cif_core.dic
dictionary named 'cif_core.dic' version 2.4.2 from 2011-04-26.

Automatic conversion script
Id: cif_fix_values 2281 2013-09-26 08:29:07Z andrius 
;
_cod_original_sg_symbol_H-M P-1
_cod_database_code 7029550

loop_
_symmetry_equiv_pos_as_xyz
'x, y, z'
'-x, -y, -z'

loop_
_atom_site_label
_atom_site_type_symbol
_atom_site_fract_x
_atom_site_fract_y
_atom_site_fract_z
_atom_site_U_iso_or_equiv
_atom_site_adp_type
_atom_site_occupancy
_atom_site_symmetry_multiplicity
_atom_site_calc_flag
_atom_site_refinement_flags
_atom_site_disorder_assembly
_atom_site_disorder_group
Ni1 Ni 0.33041(15) 0.25970(15) 0.42696(14) 0.0208(7) Uani 1 1 d . . .
C1 C 0.0770(13) 0.2990(12) 0.4117(11) 0.023(3) Uani 1 1 d . . .
C2 C -0.0378(12) 0.3006(12) 0.4759(11) 0.023(3) Uani 1 1 d . . .
C3 C -0.0918(14) 0.3986(12) 0.4879(13) 0.029(4) Uani 1 1 d . . .
H3 H -0.0636 0.4565 0.4483 0.035 Uiso 1 1 calc R . .
C4 C -0.1867(14) 0.4113(13) 0.5576(13) 0.033(4) Uani 1 1 d . . .
H4 H -0.2198 0.4777 0.5663 0.040 Uiso 1 1 calc R . .
C5 C -0.2325(14) 0.3257(13) 0.6142(13) 0.032(4) Uani 1 1 d . . .
C6 C -0.1820(14) 0.2271(13) 0.5986(13) 0.032(4) Uani 1 1 d . . .
H6 H -0.2146 0.1691 0.6348 0.038 Uiso 1 1 calc R . .
C7 C -0.0847(13) 0.2119(12) 0.5312(12) 0.024(3) Uani 1 1 d . . .
C8 C -0.337(2) 0.3374(16) 0.690(2) 0.083(7) Uani 1 1 d U . .
C9 C -0.0389(13) 0.1037(12) 0.5151(12) 0.024(3) Uani 1 1 d . . .
C10 C -0.0030(13) 0.0743(12) 0.4213(12) 0.026(3) Uani 1 1 d . . .
H10 H -0.0050 0.1236 0.3676 0.031 Uiso 1 1 calc R . .
C11 C 0.0355(13) -0.0273(12) 0.4066(12) 0.027(3) Uani 1 1 d . . .
H11 H 0.0595 -0.0449 0.3431 0.032 Uiso 1 1 calc R . .
C12 C 0.3739(14) 0.1432(13) 0.6252(12) 0.028(3) Uani 1 1 d . . .
H12 H 0.4284 0.1886 0.6325 0.034 Uiso 1 1 calc R . .
C13 C 0.2537(18) 0.0210(17) 0.6572(15) 0.050(5) Uani 1 1 d . . .
H13 H 0.2101 -0.0330 0.6886 0.060 Uiso 1 1 calc R . .
C14 C 0.2549(16) 0.0639(15) 0.5641(14) 0.038(4) Uani 1 1 d . . .
H14 H 0.2107 0.0445 0.5203 0.046 Uiso 1 1 calc R . .
C15 C 0.3658(15) 0.0519(16) 0.7901(13) 0.039(4) Uani 1 1 d . . .
C16 C 0.378(2) -0.048(2) 0.8309(18) 0.072(8) Uani 1 1 d . . .
H16 H 0.3523 -0.1025 0.8032 0.086 Uiso 1 1 calc R . .
C17 C 0.430(3) -0.068(2) 0.915(2) 0.085(10) Uani 1 1 d . . .
H17 H 0.4380 -0.1359 0.9423 0.101 Uiso 1 1 calc R . .
C18 C 0.4690(17) 0.0112(18) 0.9571(13) 0.047(5) Uani 1 1 d . . .
C19 C 0.451(2) 0.1118(19) 0.9166(16) 0.058(6) Uani 1 1 d . . .
H19 H 0.4737 0.1669 0.9458 0.070 Uiso 1 1 calc R . .
C20 C 0.400(2) 0.1329(19) 0.8334(16) 0.056(6) Uani 1 1 d . . .
H20 H 0.3886 0.2013 0.8069 0.067 Uiso 1 1 calc R . .
C21 C 0.2678(15) 0.1534(13) 0.2629(13) 0.032(4) Uani 1 1 d . . .
H21 H 0.2250 0.2133 0.2451 0.038 Uiso 1 1 calc R . .
C22 C 0.3814(14) 0.0467(13) 0.3322(13) 0.033(4) Uani 1 1 d . . .
H22 H 0.4330 0.0192 0.3730 0.040 Uiso 1 1 calc R . .
C23 C 0.3413(15) -0.0061(14) 0.2682(13) 0.035(4) Uani 1 1 d . . .
H23 H 0.3595 -0.0752 0.2562 0.042 Uiso 1 1 calc R . .
C24 C 0.1966(16) 0.0412(12) 0.1566(12) 0.041(5) Uani 1 1 d D . .
C25 C 0.205(3) -0.043(3) 0.107(3) 0.036(7) Uani 0.45(3) 1 d PDU A 1
H25 H 0.2644 -0.0930 0.1130 0.044 Uiso 0.45(3) 1 calc PR A 1
C26 C 0.127(3) -0.058(3) 0.046(3) 0.039(7) Uani 0.45(3) 1 d PDU A 1
H26 H 0.1362 -0.1178 0.0122 0.047 Uiso 0.45(3) 1 calc PR A 1
C27 C 0.037(3) 0.012(3) 0.032(3) 0.058(6) Uani 0.45(3) 1 d PDU . 1
C28 C 0.022(4) 0.103(4) 0.085(3) 0.080(12) Uani 0.45(3) 1 d PDU A 1
H28 H -0.0389 0.1511 0.0780 0.096 Uiso 0.45(3) 1 calc PR A 1
C29 C 0.101(3) 0.117(3) 0.146(3) 0.066(10) Uani 0.45(3) 1 d PDU A 1
H29 H 0.0930 0.1752 0.1810 0.079 Uiso 0.45(3) 1 calc PR A 1
C25' C 0.168(3) -0.059(2) 0.149(2) 0.036(7) Uani 0.55(3) 1 d PD A 2
H25' H 0.2002 -0.1150 0.1848 0.044 Uiso 0.55(3) 1 calc PR A 2
C26' C 0.091(3) -0.077(3) 0.088(2) 0.039(7) Uani 0.55(3) 1 d PD A 2
H26' H 0.0716 -0.1442 0.0828 0.047 Uiso 0.55(3) 1 calc PR A 2
C27' C 0.042(3) 0.006(3) 0.034(2) 0.058(6) Uani 0.55(3) 1 d PD . 2
C28' C 0.074(3) 0.108(3) 0.042(3) 0.080(12) Uani 0.55(3) 1 d PD A 2
H28' H 0.0416 0.1638 0.0063 0.096 Uiso 0.55(3) 1 calc PR A 2
C29' C 0.154(3) 0.127(3) 0.101(3) 0.066(10) Uani 0.55(3) 1 d PD A 2
H29' H 0.1769 0.1934 0.1040 0.079 Uiso 0.55(3) 1 calc PR A 2
C30 C 0.5922(15) 0.2517(19) 0.4455(14) 0.047(5) Uani 1 1 d . . .
H30 H 0.5840 0.2294 0.5120 0.056 Uiso 1 1 calc R . .
C31 C 0.6917(16) 0.2663(19) 0.3879(14) 0.048(5) Uani 1 1 d . . .
H31 H 0.7633 0.2571 0.4066 0.058 Uiso 1 1 calc R . .
C32 C 0.5529(13) 0.3015(14) 0.3039(12) 0.032(4) Uani 1 1 d . . .
H32 H 0.5130 0.3217 0.2520 0.039 Uiso 1 1 calc R . .
C33 C 0.7462(13) 0.3200(13) 0.2085(12) 0.029(4) Uani 1 1 d . . .
C34 C 0.8565(15) 0.3374(16) 0.2143(13) 0.040(4) Uani 1 1 d . . .
H34 H 0.8797 0.3364 0.2753 0.048 Uiso 1 1 calc R . .
C35 C 0.9334(15) 0.3566(17) 0.1305(14) 0.043(5) Uani 1 1 d . . .
H35 H 1.0074 0.3700 0.1360 0.052 Uiso 1 1 calc R . .
C36 C 0.9033(15) 0.3565(14) 0.0373(13) 0.033(4) Uani 1 1 d . . .
C37 C 0.7912(17) 0.3404(18) 0.0339(15) 0.048(5) Uani 1 1 d . . .
H37 H 0.7673 0.3422 -0.0268 0.058 Uiso 1 1 calc R . .
C38 C 0.7133(16) 0.3218(18) 0.1176(14) 0.047(5) Uani 1 1 d . . .
H38 H 0.6386 0.3106 0.1125 0.057 Uiso 1 1 calc R . .
C39 C 0.9882(15) 0.3716(14) -0.0528(13) 0.034(4) Uani 1 1 d . . .
C40 C 1.1032(16) 0.3715(17) -0.0491(14) 0.043(5) Uani 1 1 d . . .
H40 H 1.1277 0.3654 0.0117 0.052 Uiso 1 1 calc R . .
C41 C 1.1831(16) 0.3800(16) -0.1330(13) 0.041(4) Uani 1 1 d . . .
H41 H 1.2599 0.3788 -0.1283 0.049 Uiso 1 1 calc R . .
C42 C 1.1477(15) 0.3904(14) -0.2234(13) 0.035(4) Uani 1 1 d . . .
C43 C 1.0341(18) 0.396(2) -0.2299(15) 0.055(6) Uani 1 1 d . . .
H43 H 1.0100 0.4055 -0.2908 0.066 Uiso 1 1 calc R . .
C44 C 0.9553(17) 0.386(2) -0.1450(15) 0.055(6) Uani 1 1 d . . .
H44 H 0.8784 0.3894 -0.1501 0.066 Uiso 1 1 calc R . .
C45 C 1.2160(15) 0.3538(14) -0.3939(12) 0.032(4) Uani 1 1 d . . .
H45 H 1.1503 0.3240 -0.4029 0.038 Uiso 1 1 calc R . .
C46 C 1.3835(15) 0.4103(13) -0.4174(13) 0.034(4) Uani 1 1 d . . .
H46 H 1.4560 0.4270 -0.4475 0.041 Uiso 1 1 calc R . .
C47 C 1.3374(16) 0.4297(15) -0.3253(14) 0.039(4) Uani 1 1 d . . .
H47 H 1.3717 0.4607 -0.2808 0.047 Uiso 1 1 calc R . .
N1 N 0.3312(11) 0.1404(10) 0.5442(10) 0.027(3) Uani 1 1 d . . .
N2 N 0.3295(12) 0.0728(12) 0.6962(10) 0.034(3) Uani 1 1 d . . .
N3 N 0.3351(11) 0.1478(10) 0.3289(10) 0.027(3) Uani 1 1 d . . .
N4 N 0.2674(12) 0.0629(11) 0.2237(10) 0.032(3) Uani 1 1 d . A .
N5 N 0.5046(11) 0.2739(11) 0.3933(10) 0.028(3) Uani 1 1 d . . .
N6 N 0.6667(11) 0.2975(11) 0.2955(10) 0.030(3) Uani 1 1 d . . .
N7 N 1.2295(12) 0.3941(11) -0.3109(10) 0.032(3) Uani 1 1 d . . .
N8 N 1.3070(11) 0.3620(11) -0.4602(10) 0.029(3) Uani 1 1 d . . .
O1 O 0.1558(9) 0.2518(9) 0.4514(8) 0.027(2) Uani 1 1 d . . .
O2 O 0.0865(10) 0.3478(10) 0.3287(9) 0.037(3) Uani 1 1 d . . .
O3 O -0.3841(16) 0.2582(12) 0.7275(17) 0.093(6) Uani 1 1 d U . .
O4 O -0.3730(13) 0.4278(11) 0.7077(13) 0.063(5) Uani 1 1 d U . .
O1W O 0.3099(9) 0.3762(9) 0.3085(8) 0.030(3) Uani 1 1 d D . .
H1W H 0.2395 0.3781 0.3182 0.036 Uiso 1 1 d RD . .
H2W H 0.3296 0.4368 0.3073 0.036 Uiso 1 1 d RD . .
O2W O 0.429(4) 0.357(4) 0.086(3) 0.089(12) Uani 0.50 1 d PD . .
H3W H 0.3636 0.3503 0.0752 0.106 Uiso 0.50 1 d PRD . .
H4W H 0.4335 0.4233 0.0923 0.106 Uiso 0.50 1 d PRD . .
O3W O 0.523(3) 0.561(4) 0.120(3) 0.089(12) Uani 0.50 1 d PDU . .
H5W H 0.4685 0.5206 0.1265 0.106 Uiso 0.50 1 d PRD . .
H6W H 0.5135 0.6392 0.1148 0.106 Uiso 0.50 1 d PRD . .

loop_
_atom_site_aniso_label
_atom_site_aniso_U_11
_atom_site_aniso_U_22
_atom_site_aniso_U_33
_atom_site_aniso_U_23
_atom_site_aniso_U_13
_atom_site_aniso_U_12
Ni1 0.0173(10) 0.0259(11) 0.0189(11) -0.0027(8) -0.0011(7) -0.0028(7)
C1 0.022(8) 0.022(8) 0.027(8) -0.003(6) -0.005(6) -0.004(6)
C2 0.018(7) 0.025(8) 0.027(8) -0.003(6) -0.005(6) -0.001(6)
C3 0.029(8) 0.020(8) 0.037(9) 0.001(7) -0.001(7) -0.004(6)
C4 0.031(9) 0.024(8) 0.044(10) -0.004(7) 0.000(8) 0.000(7)
C5 0.027(8) 0.026(8) 0.041(10) -0.006(7) 0.003(7) -0.002(7)
C6 0.029(9) 0.023(8) 0.041(10) -0.001(7) 0.004(7) -0.004(7)
C7 0.020(7) 0.022(8) 0.031(9) -0.002(6) -0.004(6) -0.002(6)
C8 0.069(11) 0.027(8) 0.127(15) -0.005(9) 0.064(11) -0.003(8)
C9 0.019(7) 0.021(7) 0.033(9) -0.001(6) -0.003(6) -0.004(6)
C10 0.024(8) 0.023(8) 0.028(8) 0.002(6) -0.002(6) -0.003(6)
C11 0.027(8) 0.026(8) 0.028(8) -0.003(7) 0.000(7) -0.001(6)
C12 0.026(8) 0.031(9) 0.026(8) 0.001(7) -0.005(7) -0.004(7)
C13 0.049(12) 0.059(13) 0.044(12) 0.019(10) -0.019(10) -0.029(10)
C14 0.038(10) 0.044(11) 0.035(10) 0.009(8) -0.017(8) -0.017(8)
C15 0.031(9) 0.060(12) 0.025(9) 0.008(8) -0.007(7) -0.007(8)
C16 0.10(2) 0.069(16) 0.055(14) 0.035(12) -0.050(14) -0.050(15)
C17 0.12(2) 0.077(18) 0.071(17) 0.053(14) -0.064(17) -0.056(17)
C18 0.044(11) 0.073(15) 0.023(9) 0.010(9) -0.009(8) -0.008(10)
C19 0.078(16) 0.063(14) 0.040(12) -0.016(10) -0.031(11) 0.022(12)
C20 0.071(15) 0.057(14) 0.042(12) -0.008(10) -0.026(11) 0.023(11)
C21 0.036(9) 0.028(9) 0.035(9) -0.006(7) -0.012(8) 0.000(7)
C22 0.029(9) 0.032(9) 0.039(10) -0.008(8) -0.008(7) 0.006(7)
C23 0.038(10) 0.033(9) 0.035(10) -0.009(8) -0.004(8) 0.003(7)
C24 0.062(13) 0.031(10) 0.037(10) -0.004(8) -0.020(9) -0.010(9)
C25 0.040(15) 0.037(12) 0.036(16) -0.014(12) -0.009(12) 0.001(11)
C26 0.046(15) 0.035(12) 0.040(17) -0.017(12) -0.008(12) -0.008(11)
C27 0.083(14) 0.042(11) 0.061(12) -0.010(9) -0.040(11) -0.011(10)
C28 0.09(2) 0.068(16) 0.09(2) -0.010(15) -0.048(18) -0.008(16)
C29 0.08(2) 0.051(14) 0.07(2) -0.001(14) -0.036(16) -0.017(14)
C25' 0.040(15) 0.037(12) 0.036(16) -0.014(12) -0.009(12) 0.001(11)
C26' 0.046(15) 0.035(12) 0.040(17) -0.017(12) -0.008(12) -0.008(11)
C27' 0.083(14) 0.042(11) 0.061(12) -0.010(9) -0.040(11) -0.011(10)
C28' 0.09(2) 0.068(16) 0.09(2) -0.010(15) -0.048(18) -0.008(16)
C29' 0.08(2) 0.051(14) 0.07(2) -0.001(14) -0.036(16) -0.017(14)
C30 0.026(9) 0.088(16) 0.024(9) 0.007(9) -0.002(7) -0.007(9)
C31 0.024(9) 0.090(16) 0.029(10) 0.006(10) -0.004(7) -0.011(10)
C32 0.021(8) 0.051(11) 0.025(9) -0.002(7) -0.001(7) -0.004(7)
C33 0.023(8) 0.036(9) 0.026(9) -0.007(7) 0.005(6) -0.005(7)
C34 0.028(9) 0.064(13) 0.028(9) -0.006(9) 0.000(7) -0.007(8)
C35 0.026(9) 0.068(14) 0.033(10) -0.006(9) 0.005(7) -0.008(9)
C36 0.032(9) 0.035(9) 0.029(9) -0.006(7) 0.005(7) -0.003(7)
C37 0.038(11) 0.078(15) 0.029(10) -0.003(10) -0.001(8) -0.010(10)
C38 0.029(9) 0.083(16) 0.030(10) -0.002(10) 0.001(8) -0.013(10)
C39 0.034(9) 0.034(9) 0.030(9) -0.005(7) 0.006(7) -0.002(7)
C40 0.039(10) 0.062(13) 0.024(9) -0.003(8) 0.004(8) -0.001(9)
C41 0.030(9) 0.059(12) 0.031(10) -0.007(9) 0.005(8) -0.004(8)
C42 0.034(9) 0.037(10) 0.028(9) -0.006(7) 0.011(7) -0.003(7)
C43 0.043(12) 0.092(18) 0.026(10) -0.002(10) 0.002(9) -0.003(11)
C44 0.032(10) 0.096(18) 0.034(11) -0.003(11) 0.005(8) 0.000(11)
C45 0.031(9) 0.039(10) 0.025(9) -0.006(7) 0.002(7) -0.003(7)
C46 0.032(9) 0.034(9) 0.035(10) -0.008(8) 0.008(7) -0.011(7)
C47 0.041(10) 0.043(11) 0.035(10) -0.016(8) 0.005(8) -0.014(8)
N1 0.026(7) 0.031(7) 0.026(7) 0.000(6) -0.007(6) -0.002(6)
N2 0.031(8) 0.045(9) 0.026(8) 0.009(6) -0.010(6) -0.007(6)
N3 0.028(7) 0.029(7) 0.026(7) -0.006(6) -0.004(6) -0.001(6)
N4 0.040(8) 0.029(7) 0.028(7) -0.007(6) -0.006(6) -0.005(6)
N5 0.023(7) 0.039(8) 0.022(7) -0.007(6) 0.002(5) -0.006(6)
N6 0.022(7) 0.042(8) 0.025(7) -0.004(6) 0.001(6) -0.005(6)
N7 0.035(8) 0.036(8) 0.024(7) -0.006(6) 0.006(6) -0.006(6)
N8 0.029(7) 0.032(7) 0.023(7) -0.002(6) 0.003(6) -0.001(6)
O1 0.016(5) 0.033(6) 0.030(6) 0.003(5) -0.004(4) -0.002(4)
O2 0.027(6) 0.050(8) 0.030(7) 0.011(6) -0.003(5) -0.001(5)
O3 0.079(10) 0.035(7) 0.136(14) -0.001(8) 0.069(10) -0.003(7)
O4 0.052(9) 0.031(7) 0.095(12) -0.020(8) 0.035(8) -0.005(6)
O1W 0.026(6) 0.027(6) 0.036(7) 0.001(5) 0.003(5) -0.004(5)
O2W 0.08(3) 0.12(3) 0.06(2) 0.01(2) 0.00(2) 0.00(2)
O3W 0.076(18) 0.12(2) 0.070(17) -0.025(16) 0.005(15) -0.003(16)

loop_
_atom_type_symbol
_atom_type_description
_atom_type_scat_dispersion_real
_atom_type_scat_dispersion_imag
_atom_type_scat_source
C C 0.0033 0.0016 'International Tables Vol C Tables 4.2.6.8 and 6.1.1.4'
H H 0.0000 0.0000 'International Tables Vol C Tables 4.2.6.8 and 6.1.1.4'
N N 0.0061 0.0033 'International Tables Vol C Tables 4.2.6.8 and 6.1.1.4'
O O 0.0106 0.0060 'International Tables Vol C Tables 4.2.6.8 and 6.1.1.4'
Ni Ni 0.3393 1.1124 'International Tables Vol C Tables 4.2.6.8 and 6.1.1.4'

loop_
_geom_angle_atom_site_label_1
_geom_angle_atom_site_label_2
_geom_angle_atom_site_label_3
_geom_angle
_geom_angle_site_symmetry_1
_geom_angle_site_symmetry_3
O1 Ni1 N5 176.0(5) . .
O1 Ni1 N3 87.5(5) . .
N5 Ni1 N3 91.6(5) . .
O1 Ni1 N1 86.0(5) . .
N5 Ni1 N1 98.0(5) . .
N3 Ni1 N1 90.2(5) . .
O1 Ni1 N8 86.2(5) . 1_456
N5 Ni1 N8 95.0(5) . 1_456
N3 Ni1 N8 171.9(5) . 1_456
N1 Ni1 N8 84.3(5) . 1_456
O1 Ni1 O1W 87.7(4) . .
N5 Ni1 O1W 88.4(5) . .
N3 Ni1 O1W 88.0(5) . .
N1 Ni1 O1W 173.4(5) . .
N8 Ni1 O1W 96.9(5) 1_456 .
O2 C1 O1 126.3(14) . .
O2 C1 C2 118.8(13) . .
O1 C1 C2 114.8(13) . .
C3 C2 C7 119.6(14) . .
C3 C2 C1 116.2(14) . .
C7 C2 C1 123.8(13) . .
C4 C3 C2 121.2(15) . .
C4 C3 H3 119.4 . .
C2 C3 H3 119.4 . .
C5 C4 C3 120.2(15) . .
C5 C4 H4 119.9 . .
C3 C4 H4 119.9 . .
C4 C5 C6 118.6(15) . .
C4 C5 C8 121.1(16) . .
C6 C5 C8 120.3(16) . .
C7 C6 C5 122.7(15) . .
C7 C6 H6 118.6 . .
C5 C6 H6 118.6 . .
C6 C7 C2 117.7(14) . .
C6 C7 C9 119.5(14) . .
C2 C7 C9 122.6(14) . .
O3 C8 O4 124(2) . .
O3 C8 C5 118.2(18) . .
O4 C8 C5 117.7(18) . .
C10 C9 C11 117.7(14) . 2_556
C10 C9 C7 121.2(14) . .
C11 C9 C7 121.0(15) 2_556 .
C11 C10 C9 121.0(15) . .
C11 C10 H10 119.5 . .
C9 C10 H10 119.5 . .
C10 C11 C9 121.3(15) . 2_556
C10 C11 H11 119.3 . .
C9 C11 H11 119.3 2_556 .
N1 C12 N2 111.9(15) . .
N1 C12 H12 124.1 . .
N2 C12 H12 124.1 . .
C14 C13 N2 106.5(16) . .
C14 C13 H13 126.8 . .
N2 C13 H13 126.8 . .
C13 C14 N1 109.5(16) . .
C13 C14 H14 125.3 . .
N1 C14 H14 125.2 . .
C16 C15 C20 120.3(18) . .
C16 C15 N2 120.3(19) . .
C20 C15 N2 119.0(18) . .
C15 C16 C17 119(2) . .
C15 C16 H16 120.3 . .
C17 C16 H16 120.3 . .
C18 C17 C16 122(2) . .
C18 C17 H17 119.1 . .
C16 C17 H17 119.1 . .
C17 C18 C19 117.6(19) . .
C17 C18 C18 121(3) . 2_657
C19 C18 C18 121(3) . 2_657
C18 C19 C20 121(2) . .
C18 C19 H19 119.3 . .
C20 C19 H19 119.3 . .
C15 C20 C19 120(2) . .
C15 C20 H20 120.2 . .
C19 C20 H20 120.2 . .
N3 C21 N4 112.2(15) . .
N3 C21 H21 123.9 . .
N4 C21 H21 123.9 . .
C23 C22 N3 110.2(15) . .
C23 C22 H22 124.9 . .
N3 C22 H22 124.9 . .
C22 C23 N4 106.0(15) . .
C22 C23 H23 127.0 . .
N4 C23 H23 127.0 . .
C25 C24 C25' 29.7(13) . .
C25 C24 C29' 110(2) . .
C25' C24 C29' 122(2) . .
C25 C24 N4 127(2) . .
C25' C24 N4 121.8(18) . .
C29' C24 N4 116(2) . .
C25 C24 C29 118(3) . .
C25' C24 C29 112(2) . .
C29' C24 C29 33.2(16) . .
N4 C24 C29 115(2) . .
C24 C25 C26 121(3) . .
C24 C25 H25 119.3 . .
C26 C25 H25 119.3 . .
C27 C26 C25 122(3) . .
C27 C26 H26 118.8 . .
C25 C26 H26 118.8 . .
C26 C27 C28 119(4) . .
C26 C27 C27 117(5) . 2
C28 C27 C27 124(5) . 2
C29 C28 C27 118(4) . .
C29 C28 H28 121.1 . .
C27 C28 H28 121.2 . .
C28 C29 C24 121(3) . .
C28 C29 H29 119.3 . .
C24 C29 H29 119.3 . .
C24 C25' C26' 120(3) . .
C24 C25' H25' 119.9 . .
C26' C25' H25' 119.9 . .
C27' C26' C25' 120(3) . .
C27' C26' H26' 119.8 . .
C25' C26' H26' 119.8 . .
C26' C27' C28' 118(3) . .
C26' C27' C27' 124(4) . 2
C28' C27' C27' 118(4) . 2
C27' C28' C29' 122(4) . .
C27' C28' H28' 119.0 . .
C29' C28' H28' 119.0 . .
C24 C29' C28' 117(3) . .
C24 C29' H29' 121.4 . .
C28' C29' H29' 121.4 . .
C31 C30 N5 110.7(16) . .
C31 C30 H30 124.7 . .
N5 C30 H30 124.7 . .
C30 C31 N6 106.3(16) . .
C30 C31 H31 126.9 . .
N6 C31 H31 126.9 . .
N5 C32 N6 112.4(15) . .
N5 C32 H32 123.8 . .
N6 C32 H32 123.8 . .
C34 C33 C38 119.0(16) . .
C34 C33 N6 120.6(15) . .
C38 C33 N6 120.4(15) . .
C33 C34 C35 120.4(17) . .
C33 C34 H34 119.8 . .
C35 C34 H34 119.8 . .
C34 C35 C36 121.9(17) . .
C34 C35 H35 119.1 . .
C36 C35 H35 119.1 . .
C37 C36 C35 116.2(16) . .
C37 C36 C39 122.2(17) . .
C35 C36 C39 121.6(16) . .
C36 C37 C38 122.3(18) . .
C36 C37 H37 118.9 . .
C38 C37 H37 118.9 . .
C33 C38 C37 120.1(18) . .
C33 C38 H38 119.9 . .
C37 C38 H38 119.9 . .
C40 C39 C44 116.9(17) . .
C40 C39 C36 121.9(17) . .
C44 C39 C36 121.2(17) . .
C39 C40 C41 122.1(18) . .
C39 C40 H40 118.9 . .
C41 C40 H40 118.9 . .
C42 C41 C40 119.5(18) . .
C42 C41 H41 120.3 . .
C40 C41 H41 120.3 . .
C43 C42 C41 120.0(16) . .
C43 C42 N7 119.9(17) . .
C41 C42 N7 120.1(16) . .
C42 C43 C44 119.7(19) . .
C42 C43 H43 120.1 . .
C44 C43 H43 120.1 . .
C39 C44 C43 121.7(19) . .
C39 C44 H44 119.1 . .
C43 C44 H44 119.1 . .
N8 C45 N7 111.7(15) . .
N8 C45 H45 124.1 . .
N7 C45 H45 124.1 . .
C47 C46 N8 109.9(15) . .
C47 C46 H46 125.0 . .
N8 C46 H46 125.0 . .
C46 C47 N7 106.0(16) . .
C46 C47 H47 127.0 . .
N7 C47 H47 127.0 . .
C12 N1 C14 105.6(14) . .
C12 N1 Ni1 127.2(11) . .
C14 N1 Ni1 123.8(11) . .
C12 N2 C13 106.5(14) . .
C12 N2 C15 124.7(15) . .
C13 N2 C15 128.5(16) . .
C21 N3 C22 105.0(14) . .
C21 N3 Ni1 122.9(11) . .
C22 N3 Ni1 130.3(11) . .
C21 N4 C23 106.6(14) . .
C21 N4 C24 125.9(15) . .
C23 N4 C24 127.3(14) . .
C32 N5 C30 104.9(14) . .
C32 N5 Ni1 121.4(11) . .
C30 N5 Ni1 133.5(12) . .
C32 N6 C31 105.8(14) . .
C32 N6 C33 127.4(14) . .
C31 N6 C33 126.8(14) . .
C45 N7 C47 106.9(14) . .
C45 N7 C42 124.5(15) . .
C47 N7 C42 128.3(15) . .
C45 N8 C46 105.4(14) . .
C45 N8 Ni1 118.1(11) . 1_654
C46 N8 Ni1 131.7(11) . 1_654
C1 O1 Ni1 133.7(10) . .
Ni1 O1W H1W 95.2 . .
Ni1 O1W H2W 122.6 . .
H1W O1W H2W 107.6 . .
H3W O2W H4W 106.2 . .
H5W O3W H6W 124.3 . .

loop_
_geom_bond_atom_site_label_1
_geom_bond_atom_site_label_2
_geom_bond_distance
_geom_bond_site_symmetry_2
Ni1 O1 2.070(10) .
Ni1 N5 2.078(13) .
Ni1 N3 2.081(13) .
Ni1 N1 2.121(13) .
Ni1 N8 2.128(14) 1_456
Ni1 O1W 2.141(11) .
C1 O2 1.248(19) .
C1 O1 1.254(18) .
C1 C2 1.52(2) .
C2 C3 1.39(2) .
C2 C7 1.41(2) .
C3 C4 1.38(2) .
C3 H3 0.9300 .
C4 C5 1.38(2) .
C4 H4 0.9300 .
C5 C6 1.39(2) .
C5 C8 1.51(3) .
C6 C7 1.39(2) .
C6 H6 0.9300 .
C7 C9 1.49(2) .
C8 O3 1.23(3) .
C8 O4 1.25(2) .
C9 C10 1.39(2) .
C9 C11 1.39(2) 2_556
C10 C11 1.38(2) .
C10 H10 0.9300 .
C11 C9 1.39(2) 2_556
C11 H11 0.9300 .
C12 N1 1.31(2) .
C12 N2 1.34(2) .
C12 H12 0.9300 .
C13 C14 1.35(3) .
C13 N2 1.37(2) .
C13 H13 0.9300 .
C14 N1 1.37(2) .
C14 H14 0.9300 .
C15 C16 1.36(3) .
C15 C20 1.37(3) .
C15 N2 1.43(2) .
C16 C17 1.39(3) .
C16 H16 0.9300 .
C17 C18 1.37(3) .
C17 H17 0.9300 .
C18 C19 1.38(3) .
C18 C18 1.49(4) 2_657
C19 C20 1.39(3) .
C19 H19 0.9300 .
C20 H20 0.9300 .
C21 N3 1.30(2) .
C21 N4 1.34(2) .
C21 H21 0.9300 .
C22 C23 1.34(2) .
C22 N3 1.38(2) .
C22 H22 0.9300 .
C23 N4 1.38(2) .
C23 H23 0.9300 .
C24 C25 1.35(3) .
C24 C25' 1.38(3) .
C24 C29' 1.39(3) .
C24 N4 1.41(2) .
C24 C29 1.46(3) .
C25 C26 1.39(3) .
C25 H25 0.9300 .
C26 C27 1.39(4) .
C26 H26 0.9300 .
C27 C28 1.42(4) .
C27 C27 1.43(10) 2
C28 C29 1.41(4) .
C28 H28 0.9300 .
C29 H29 0.9300 .
C25' C26' 1.40(3) .
C25' H25' 0.9300 .
C26' C27' 1.38(3) .
C26' H26' 0.9300 .
C27' C28' 1.41(3) .
C27' C27' 1.51(9) 2
C28' C29' 1.41(3) .
C28' H28' 0.9300 .
C29' H29' 0.9300 .
C30 C31 1.34(3) .
C30 N5 1.36(2) .
C30 H30 0.9300 .
C31 N6 1.38(2) .
C31 H31 0.9300 .
C32 N5 1.31(2) .
C32 N6 1.35(2) .
C32 H32 0.9300 .
C33 C34 1.37(2) .
C33 C38 1.38(3) .
C33 N6 1.43(2) .
C34 C35 1.38(2) .
C34 H34 0.9300 .
C35 C36 1.40(3) .
C35 H35 0.9300 .
C36 C37 1.38(3) .
C36 C39 1.49(2) .
C37 C38 1.38(3) .
C37 H37 0.9300 .
C38 H38 0.9300 .
C39 C40 1.38(3) .
C39 C44 1.39(3) .
C40 C41 1.39(2) .
C40 H40 0.9300 .
C41 C42 1.38(3) .
C41 H41 0.9300 .
C42 C43 1.37(3) .
C42 N7 1.43(2) .
C43 C44 1.39(3) .
C43 H43 0.9300 .
C44 H44 0.9300 .
C45 N8 1.31(2) .
C45 N7 1.35(2) .
C45 H45 0.9300 .
C46 C47 1.35(2) .
C46 N8 1.38(2) .
C46 H46 0.9300 .
C47 N7 1.38(2) .
C47 H47 0.9300 .
N8 Ni1 2.128(14) 1_654
O1W H1W 0.8300 .
O1W H2W 0.8301 .
O2W H3W 0.8305 .
O2W H4W 0.8755 .
O3W H5W 0.8469 .
O3W H6W 1.0080 .
